data_4107672
loop_
_publ_author_name
'Adam D. Miller'
'Jennifer L. McBee'
'T. Don Tilley'

_publ_section_title
;
 Mechanism of Reversible Alkyne Coupling at Zirconocene: Ancillary Ligand
 Effects
;
_journal_name_full 'Journal of the American Chemical Society'
_journal_page_first 4992
_journal_page_last 4999
_journal_paper_doi 10.1021/ja800025u
_journal_volume 130
_journal_year 2008
_chemical_formula_moiety '2(C35 H42 Si2 Zr), C7'
_chemical_formula_sum 'C77 H84 Si4 Zr2'
_chemical_formula_weight 1304.04
_chemical_name_systematic
;
 ?
;
_space_group_IT_number 2
_symmetry_cell_setting triclinic
_symmetry_space_group_name_Hall '-P 1'
_symmetry_space_group_name_H-M 'P -1'
_atom_sites_solution_hydrogens geom
_atom_sites_solution_primary direct
_atom_sites_solution_secondary difmap
_audit_creation_method SHELXL-97
_cell_angle_alpha 78.214(4)
_cell_angle_beta 83.497(4)
_cell_angle_gamma 77.487(4)
_cell_formula_units_Z 1
_cell_length_a 7.5068(18)
_cell_length_b 11.123(3)
_cell_length_c 21.788(5)
_cell_measurement_reflns_used 1826
_cell_measurement_temperature 193(2)
_cell_measurement_theta_max 21.73
_cell_measurement_theta_min 2.78
_cell_volume 1734.1(7)
_computing_cell_refinement 'Bruker XSCANS'
_computing_data_collection 'Bruker XSCANS'
_computing_data_reduction 'Bruker SHELXTL'
_computing_molecular_graphics 'Bruker SHELXTL'
_computing_publication_material 'Bruker SHELXTL'
_computing_structure_refinement 'SHELXL-97 (Sheldrick, 1997)'
_computing_structure_solution 'SHELXS-97 (Sheldrick, 1990)'
_diffrn_ambient_temperature 193(2)
_diffrn_detector_area_resol_mean 0
_diffrn_measured_fraction_theta_full 0.997
_diffrn_measured_fraction_theta_max 0.997
_diffrn_measurement_device_type 'Bruker P4'
_diffrn_measurement_method '\w scans'
_diffrn_radiation_monochromator graphite
_diffrn_radiation_source 'fine-focus sealed tube'
_diffrn_radiation_type MoK\a
_diffrn_radiation_wavelength 0.71073
_diffrn_reflns_av_R_equivalents 0.0464
_diffrn_reflns_av_sigmaI/netI 0.1305
_diffrn_reflns_limit_h_max 8
_diffrn_reflns_limit_h_min -5
_diffrn_reflns_limit_k_max 12
_diffrn_reflns_limit_k_min -12
_diffrn_reflns_limit_l_max 24
_diffrn_reflns_limit_l_min -22
_diffrn_reflns_number 8810
_diffrn_reflns_theta_full 23.25
_diffrn_reflns_theta_max 23.25
_diffrn_reflns_theta_min 1.91
_diffrn_standards_interval_count 0
_diffrn_standards_interval_time 0
_diffrn_standards_number 0
_exptl_absorpt_coefficient_mu 0.406
_exptl_absorpt_correction_T_max .980
_exptl_absorpt_correction_T_min .900
_exptl_absorpt_correction_type multi-scan
_exptl_absorpt_process_details 'sadabs, 2004'
_exptl_crystal_colour yellow
_exptl_crystal_density_diffrn 1.249
_exptl_crystal_description plate
_exptl_crystal_F_000 640
_exptl_crystal_size_max .1
_exptl_crystal_size_mid .1
_exptl_crystal_size_min .05
_refine_diff_density_max 0.632
_refine_diff_density_min -0.346
_refine_diff_density_rms 0.067
_refine_ls_extinction_method none
_refine_ls_goodness_of_fit_ref 0.821
_refine_ls_hydrogen_treatment constr
_refine_ls_matrix_type full
_refine_ls_number_parameters 363
_refine_ls_number_reflns 4978
_refine_ls_number_restraints 0
_refine_ls_restrained_S_all 0.821
_refine_ls_R_factor_all 0.0617
_refine_ls_R_factor_gt 0.0402
_refine_ls_shift/su_max 0.000
_refine_ls_shift/su_mean 0.000
_refine_ls_structure_factor_coef Fsqd
_refine_ls_weighting_details 'calc w=1/[\s^2^(Fo^2^)+(0.0287P)^2^+0.0000P] where P=(Fo^2^+2Fc^2^)/3'
_refine_ls_weighting_scheme calc
_refine_ls_wR_factor_gt 0.0825
_refine_ls_wR_factor_ref 0.0852
_reflns_number_gt 3152
_reflns_number_total 4978
_reflns_threshold_expression >2sigma(I)
_cod_data_source_file ja800025u-file005.cif
_cod_data_source_block adam5m
_cod_database_code 4107672

loop_
_symmetry_equiv_pos_as_xyz
'x, y, z'
'-x, -y, -z'

loop_
_atom_site_label
_atom_site_type_symbol
_atom_site_fract_x
_atom_site_fract_y
_atom_site_fract_z
_atom_site_U_iso_or_equiv
_atom_site_adp_type
_atom_site_occupancy
_atom_site_symmetry_multiplicity
_atom_site_calc_flag
_atom_site_refinement_flags
Zr Zr -0.02677(6) -0.18805(4) -0.17938(2) 0.02250(15) Uani 1 1 d .
Si1 Si -0.18081(17) 0.12530(13) -0.12581(6) 0.0300(4) Uani 1 1 d .
Si2 Si -0.09314(18) -0.27995(12) -0.33141(6) 0.0310(4) Uani 1 1 d .
C1 C -0.1556(5) 0.0145(4) -0.18201(19) 0.0240(11) Uani 1 1 d .
C2 C -0.2309(5) 0.0407(4) -0.23772(19) 0.0237(11) Uani 1 1 d .
C3 C -0.2050(5) -0.0484(4) -0.28490(19) 0.0242(11) Uani 1 1 d .
C4 C -0.1247(5) -0.1726(4) -0.27368(18) 0.0244(11) Uani 1 1 d .
C5 C 0.2669(5) -0.3055(4) -0.1389(2) 0.0259(11) Uani 1 1 d .
C6 C 0.2785(5) -0.3186(4) -0.2022(2) 0.0300(12) Uani 1 1 d .
H6A H 0.2990 -0.3985 -0.2169 0.036 Uiso 1 1 calc R
C7 C 0.2868(6) -0.2016(5) -0.2409(2) 0.0318(12) Uani 1 1 d .
H7A H 0.3093 -0.1855 -0.2867 0.038 Uiso 1 1 calc R
C8 C 0.2756(5) -0.1162(5) -0.2017(2) 0.0348(13) Uani 1 1 d .
H8A H 0.2897 -0.0290 -0.2156 0.042 Uiso 1 1 calc R
C9 C 0.2638(5) -0.1782(5) -0.1387(2) 0.0314(12) Uani 1 1 d .
H9A H 0.2750 -0.1431 -0.1019 0.038 Uiso 1 1 calc R
C10 C 0.2022(6) -0.3976(4) -0.0823(2) 0.0314(12) Uani 1 1 d .
C11 C 0.2585(6) -0.3762(5) -0.02017(19) 0.0449(15) Uani 1 1 d .
H11A H 0.2164 -0.4348 0.0142 0.067 Uiso 1 1 calc R
H11B H 0.2048 -0.2923 -0.0145 0.067 Uiso 1 1 calc R
H11C H 0.3893 -0.3882 -0.0215 0.067 Uiso 1 1 calc R
C12 C 0.2764(6) -0.5335(4) -0.0899(2) 0.0465(14) Uani 1 1 d .
H12A H 0.2407 -0.5459 -0.1287 0.070 Uiso 1 1 calc R
H12B H 0.2275 -0.5887 -0.0555 0.070 Uiso 1 1 calc R
H12C H 0.4074 -0.5510 -0.0903 0.070 Uiso 1 1 calc R
C13 C -0.0060(6) -0.3591(4) -0.08676(19) 0.0248(11) Uani 1 1 d .
C14 C -0.1018(6) -0.3946(4) -0.13041(19) 0.0278(11) Uani 1 1 d .
H14A H -0.0636 -0.4713 -0.1480 0.033 Uiso 1 1 calc R
C15 C -0.2720(6) -0.3146(4) -0.13574(19) 0.0305(12) Uani 1 1 d .
H15A H -0.3710 -0.3239 -0.1590 0.037 Uiso 1 1 calc R
C16 C -0.2852(6) -0.2279(4) -0.09661(19) 0.0299(12) Uani 1 1 d .
H16A H -0.3947 -0.1662 -0.0874 0.036 Uiso 1 1 calc R
C17 C -0.1195(6) -0.2554(4) -0.06657(19) 0.0274(11) Uani 1 1 d .
H17A H -0.0972 -0.2174 -0.0321 0.033 Uiso 1 1 calc R
C18 C 0.0361(6) 0.0973(5) -0.0860(2) 0.0456(14) Uani 1 1 d .
H18A H 0.0233 0.1540 -0.0572 0.068 Uiso 1 1 calc R
H18B H 0.1349 0.1110 -0.1170 0.068 Uiso 1 1 calc R
H18C H 0.0616 0.0126 -0.0634 0.068 Uiso 1 1 calc R
C19 C -0.2238(6) 0.2964(4) -0.1586(2) 0.0408(13) Uani 1 1 d .
H19A H -0.2339 0.3423 -0.1251 0.061 Uiso 1 1 calc R
H19B H -0.3355 0.3197 -0.1795 0.061 Uiso 1 1 calc R
H19C H -0.1242 0.3154 -0.1881 0.061 Uiso 1 1 calc R
C20 C -0.3675(6) 0.0975(4) -0.0632(2) 0.0431(14) Uani 1 1 d .
H20A H -0.3784 0.1549 -0.0349 0.065 Uiso 1 1 calc R
H20B H -0.3387 0.0131 -0.0403 0.065 Uiso 1 1 calc R
H20C H -0.4810 0.1102 -0.0822 0.065 Uiso 1 1 calc R
C21 C -0.3585(6) 0.1651(4) -0.25795(19) 0.0254(11) Uani 1 1 d .
C22 C -0.3059(6) 0.2607(4) -0.3037(2) 0.0342(12) Uani 1 1 d .
H22A H -0.1882 0.2496 -0.3231 0.041 Uiso 1 1 calc R
C23 C -0.4269(7) 0.3705(5) -0.3200(2) 0.0443(14) Uani 1 1 d .
H23A H -0.3902 0.4351 -0.3496 0.053 Uiso 1 1 calc R
C24 C -0.6030(8) 0.3865(5) -0.2928(2) 0.0513(16) Uani 1 1 d .
H24A H -0.6833 0.4619 -0.3050 0.062 Uiso 1 1 calc R
C25 C -0.6645(7) 0.2952(5) -0.2483(2) 0.0436(14) Uani 1 1 d .
H25A H -0.7848 0.3054 -0.2311 0.052 Uiso 1 1 calc R
C26 C -0.5335(6) 0.1846(4) -0.2301(2) 0.0330(12) Uani 1 1 d .
H26A H -0.5670 0.1226 -0.1981 0.040 Uiso 1 1 calc R
C27 C -0.2709(6) 0.0135(4) -0.3487(2) 0.0270(12) Uani 1 1 d .
C28 C -0.1436(6) 0.0464(4) -0.3979(2) 0.0335(12) Uani 1 1 d .
H28A H -0.0207 0.0325 -0.3903 0.040 Uiso 1 1 calc R
C29 C -0.1970(7) 0.0989(5) -0.4574(2) 0.0462(14) Uani 1 1 d .
H29A H -0.1105 0.1208 -0.4894 0.055 Uiso 1 1 calc R
C30 C -0.3773(8) 0.1191(5) -0.4696(2) 0.0529(16) Uani 1 1 d .
H30A H -0.4135 0.1539 -0.5100 0.063 Uiso 1 1 calc R
C31 C -0.5037(7) 0.0875(5) -0.4219(2) 0.0447(14) Uani 1 1 d .
H31A H -0.6260 0.1010 -0.4301 0.054 Uiso 1 1 calc R
C32 C -0.4520(6) 0.0361(4) -0.3619(2) 0.0349(13) Uani 1 1 d .
H32A H -0.5401 0.0165 -0.3299 0.042 Uiso 1 1 calc R
C33 C -0.0921(6) -0.4423(4) -0.2865(2) 0.0390(13) Uani 1 1 d .
H33A H -0.0033 -0.4630 -0.2556 0.059 Uiso 1 1 calc R
H33B H -0.0614 -0.5005 -0.3149 0.059 Uiso 1 1 calc R
H33C H -0.2111 -0.4467 -0.2659 0.059 Uiso 1 1 calc R
C34 C -0.2703(6) -0.2510(4) -0.3896(2) 0.0504(15) Uani 1 1 d .
H34A H -0.2775 -0.1684 -0.4144 0.076 Uiso 1 1 calc R
H34B H -0.3870 -0.2580 -0.3676 0.076 Uiso 1 1 calc R
H34C H -0.2372 -0.3118 -0.4166 0.076 Uiso 1 1 calc R
C35 C 0.1354(6) -0.2798(4) -0.37563(19) 0.0435(14) Uani 1 1 d .
H35A H 0.2279 -0.2945 -0.3465 0.065 Uiso 1 1 calc R
H35B H 0.1342 -0.2001 -0.4029 0.065 Uiso 1 1 calc R
H35C H 0.1613 -0.3447 -0.4003 0.065 Uiso 1 1 calc R
C100 C -0.1040(16) -0.3736(11) -0.5572(5) 0.058(3) Uiso 0.50 1 d P
C101 C 0.0527(10) -0.4120(6) -0.5353(3) 0.079(2) Uiso 1 1 d .
C102 C 0.2008(17) -0.4567(13) -0.5122(6) 0.073(4) Uiso 0.50 1 d P
C103 C 0.1122(17) -0.5175(13) -0.4888(6) 0.072(4) Uiso 0.50 1 d P
C104 C 0.2685(11) -0.5656(8) -0.4645(4) 0.120(3) Uiso 1 1 d .

loop_
_atom_site_aniso_label
_atom_site_aniso_U_11
_atom_site_aniso_U_22
_atom_site_aniso_U_33
_atom_site_aniso_U_23
_atom_site_aniso_U_13
_atom_site_aniso_U_12
Zr 0.0228(3) 0.0203(3) 0.0236(3) -0.0017(2) -0.00285(19) -0.0042(2)
Si1 0.0356(9) 0.0274(9) 0.0269(8) -0.0067(7) 0.0000(6) -0.0059(7)
Si2 0.0411(9) 0.0220(8) 0.0285(8) -0.0068(7) -0.0068(6) 0.0007(7)
C1 0.018(3) 0.023(3) 0.028(3) 0.000(2) 0.001(2) -0.003(2)
C2 0.025(3) 0.017(3) 0.028(3) -0.004(2) 0.003(2) -0.005(2)
C3 0.023(3) 0.025(3) 0.023(3) -0.003(2) -0.001(2) -0.004(2)
C4 0.025(3) 0.025(3) 0.023(3) -0.003(2) 0.000(2) -0.008(2)
C5 0.015(3) 0.030(3) 0.031(3) -0.003(2) -0.004(2) -0.003(2)
C6 0.025(3) 0.029(3) 0.034(3) -0.013(3) -0.002(2) 0.003(2)
C7 0.036(3) 0.037(3) 0.024(3) -0.007(3) 0.006(2) -0.015(3)
C8 0.021(3) 0.035(3) 0.048(3) 0.001(3) 0.000(2) -0.013(3)
C9 0.019(3) 0.040(3) 0.040(3) -0.012(3) -0.007(2) -0.010(3)
C10 0.028(3) 0.030(3) 0.031(3) 0.000(2) -0.004(2) 0.002(2)
C11 0.034(3) 0.063(4) 0.033(3) -0.001(3) -0.014(2) 0.000(3)
C12 0.042(3) 0.035(4) 0.051(3) 0.003(3) -0.005(3) 0.007(3)
C13 0.025(3) 0.022(3) 0.024(3) 0.002(2) -0.002(2) -0.004(2)
C14 0.036(3) 0.016(3) 0.033(3) 0.000(2) -0.003(2) -0.012(3)
C15 0.025(3) 0.034(3) 0.034(3) -0.002(3) -0.002(2) -0.014(3)
C16 0.026(3) 0.029(3) 0.030(3) 0.001(2) 0.004(2) -0.005(2)
C17 0.028(3) 0.029(3) 0.022(3) 0.003(2) 0.000(2) -0.007(2)
C18 0.048(3) 0.050(4) 0.042(3) -0.026(3) -0.005(3) 0.002(3)
C19 0.060(4) 0.028(3) 0.041(3) -0.014(3) -0.003(3) -0.018(3)
C20 0.054(3) 0.040(3) 0.038(3) -0.019(3) 0.012(3) -0.011(3)
C21 0.030(3) 0.023(3) 0.024(3) -0.007(2) -0.004(2) -0.004(2)
C22 0.044(3) 0.024(3) 0.032(3) -0.004(2) -0.001(2) -0.004(3)
C23 0.066(4) 0.022(3) 0.040(3) 0.002(3) -0.013(3) -0.002(3)
C24 0.048(4) 0.035(4) 0.068(4) -0.021(3) -0.023(3) 0.018(3)
C25 0.067(4) 0.025(3) 0.040(3) -0.012(3) 0.009(3) -0.013(3)
C26 0.034(3) 0.027(3) 0.038(3) -0.009(3) -0.001(2) -0.004(3)
C27 0.037(3) 0.017(3) 0.026(3) -0.009(2) -0.001(2) 0.000(2)
C28 0.039(3) 0.025(3) 0.035(3) -0.008(3) -0.007(3) 0.003(3)
C29 0.065(4) 0.036(4) 0.031(3) 0.004(3) -0.001(3) -0.006(3)
C30 0.084(5) 0.043(4) 0.026(3) -0.001(3) -0.019(3) 0.003(4)
C31 0.052(4) 0.038(4) 0.046(4) -0.013(3) -0.025(3) 0.002(3)
C32 0.039(3) 0.031(3) 0.035(3) -0.010(3) -0.004(2) -0.002(3)
C33 0.054(3) 0.020(3) 0.044(3) -0.009(3) -0.009(3) -0.006(3)
C34 0.072(4) 0.030(3) 0.051(3) -0.019(3) -0.029(3) 0.011(3)
C35 0.061(4) 0.036(3) 0.030(3) -0.011(3) 0.002(3) -0.002(3)

loop_
_atom_type_symbol
_atom_type_description
_atom_type_scat_dispersion_real
_atom_type_scat_dispersion_imag
_atom_type_scat_source
C C 0.0033 0.0016 'International Tables Vol C Tables 4.2.6.8 and 6.1.1.4'
H H 0.0000 0.0000 'International Tables Vol C Tables 4.2.6.8 and 6.1.1.4'
Si Si 0.0817 0.0704 'International Tables Vol C Tables 4.2.6.8 and 6.1.1.4'
Zr Zr -2.9673 0.5597 'International Tables Vol C Tables 4.2.6.8 and 6.1.1.4'

loop_
_geom_angle_atom_site_label_1
_geom_angle_atom_site_label_2
_geom_angle_atom_site_label_3
_geom_angle
_geom_angle_site_symmetry_1
_geom_angle_site_symmetry_3
C4 Zr C1 88.83(15) . .
C4 Zr C5 128.08(15) . .
C1 Zr C5 128.85(15) . .
C4 Zr C13 131.24(15) . .
C1 Zr C13 127.23(15) . .
C5 Zr C13 57.17(14) . .
C4 Zr C9 135.71(15) . .
C1 Zr C9 95.94(15) . .
C5 Zr C9 33.22(13) . .
C13 Zr C9 78.29(14) . .
C4 Zr C14 98.16(14) . .
C1 Zr C14 137.18(15) . .
C5 Zr C14 77.96(14) . .
C13 Zr C14 33.30(12) . .
C9 Zr C14 107.21(15) . .
C4 Zr C17 139.79(14) . .
C1 Zr C17 94.77(15) . .
C5 Zr C17 78.65(14) . .
C13 Zr C17 32.72(13) . .
C9 Zr C17 83.80(14) . .
C14 Zr C17 54.09(14) . .
C4 Zr C6 95.12(15) . .
C1 Zr C6 138.90(15) . .
C5 Zr C6 33.03(13) . .
C13 Zr C6 78.43(14) . .
C9 Zr C6 54.33(15) . .
C14 Zr C6 82.77(15) . .
C17 Zr C6 107.49(14) . .
C4 Zr C8 104.59(15) . .
C1 Zr C8 86.16(15) . .
C5 Zr C8 54.17(14) . .
C13 Zr C8 108.94(14) . .
C9 Zr C8 32.61(13) . .
C14 Zr C8 131.41(15) . .
C17 Zr C8 115.60(14) . .
C6 Zr C8 53.23(15) . .
C4 Zr C15 87.08(14) . .
C1 Zr C15 107.22(15) . .
C5 Zr C15 108.50(14) . .
C13 Zr C15 54.21(13) . .
C9 Zr C15 132.10(14) . .
C14 Zr C15 32.15(13) . .
C17 Zr C15 53.60(14) . .
C6 Zr C15 113.82(15) . .
C8 Zr C15 162.63(14) . .
C4 Zr C16 108.65(14) . .
C1 Zr C16 84.25(15) . .
C5 Zr C16 109.33(14) . .
C13 Zr C16 54.22(14) . .
C9 Zr C16 115.63(14) . .
C14 Zr C16 53.41(15) . .
C17 Zr C16 32.70(12) . .
C6 Zr C16 131.81(15) . .
C8 Zr C16 145.11(15) . .
C15 Zr C16 31.83(13) . .
C4 Zr C7 83.05(14) . .
C1 Zr C7 108.69(15) . .
C5 Zr C7 54.18(14) . .
C13 Zr C7 108.93(14) . .
C9 Zr C7 53.69(14) . .
C14 Zr C7 114.08(15) . .
C17 Zr C7 132.32(14) . .
C6 Zr C7 32.31(13) . .
C8 Zr C7 31.57(13) . .
C15 Zr C7 142.45(15) . .
C16 Zr C7 163.11(14) . .
C19 Si1 C18 103.7(2) . .
C19 Si1 C20 107.2(2) . .
C18 Si1 C20 107.4(2) . .
C19 Si1 C1 117.88(19) . .
C18 Si1 C1 109.42(19) . .
C20 Si1 C1 110.62(19) . .
C4 Si2 C35 109.01(19) . .
C4 Si2 C33 108.06(19) . .
C35 Si2 C33 107.6(2) . .
C4 Si2 C34 117.9(2) . .
C35 Si2 C34 108.4(2) . .
C33 Si2 C34 105.4(2) . .
C2 C1 Si1 125.5(3) . .
C2 C1 Zr 99.7(3) . .
Si1 C1 Zr 134.6(2) . .
C1 C2 C21 120.6(4) . .
C1 C2 C3 125.6(4) . .
C21 C2 C3 113.8(3) . .
C1 C2 Zr 52.0(2) . .
C21 C2 Zr 169.9(3) . .
C3 C2 Zr 73.8(2) . .
C4 C3 C27 120.1(4) . .
C4 C3 C2 125.6(4) . .
C27 C3 C2 114.2(4) . .
C4 C3 Zr 51.5(2) . .
C27 C3 Zr 169.0(3) . .
C2 C3 Zr 74.3(2) . .
C3 C4 Si2 125.3(3) . .
C3 C4 Zr 99.7(3) . .
Si2 C4 Zr 134.6(2) . .
C6 C5 C9 107.0(4) . .
C6 C5 C10 125.5(4) . .
C9 C5 C10 124.3(4) . .
C6 C5 Zr 74.5(2) . .
C9 C5 Zr 73.9(2) . .
C10 C5 Zr 101.4(3) . .
C5 C6 C7 108.9(4) . .
C5 C6 Zr 72.4(2) . .
C7 C6 Zr 76.7(3) . .
C5 C6 H6A 125.2 . .
C7 C6 H6A 125.2 . .
Zr C6 H6A 125.2 . .
C8 C7 C6 107.3(4) . .
C8 C7 Zr 72.9(3) . .
C6 C7 Zr 71.0(2) . .
C8 C7 H7A 126.2 . .
C6 C7 H7A 126.2 . .
Zr C7 H7A 126.2 . .
C7 C8 C9 109.3(4) . .
C7 C8 Zr 75.5(3) . .
C9 C8 Zr 71.6(2) . .
C7 C8 H8A 125.2 . .
C9 C8 H8A 125.2 . .
Zr C8 H8A 125.2 . .
C8 C9 C5 107.6(4) . .
C8 C9 Zr 75.8(2) . .
C5 C9 Zr 72.8(2) . .
C8 C9 H9A 125.8 . .
C5 C9 H9A 125.8 . .
Zr C9 H9A 125.8 . .
C12 C10 C13 112.5(4) . .
C12 C10 C5 111.1(4) . .
C13 C10 C5 100.2(3) . .
C12 C10 C11 110.0(4) . .
C13 C10 C11 111.4(4) . .
C5 C10 C11 111.3(4) . .
C10 C11 H11A 109.5 . .
C10 C11 H11B 109.5 . .
H11A C11 H11B 109.5 . .
C10 C11 H11C 109.5 . .
H11A C11 H11C 109.5 . .
H11B C11 H11C 109.5 . .
C10 C12 H12A 109.5 . .
C10 C12 H12B 109.5 . .
H12A C12 H12B 109.5 . .
C10 C12 H12C 109.5 . .
H12A C12 H12C 109.5 . .
H12B C12 H12C 109.5 . .
C17 C13 C14 106.8(4) . .
C17 C13 C10 126.0(4) . .
C14 C13 C10 123.9(4) . .
C17 C13 Zr 74.3(2) . .
C14 C13 Zr 73.9(2) . .
C10 C13 Zr 101.3(3) . .
C15 C14 C13 108.7(4) . .
C15 C14 Zr 76.2(3) . .
C13 C14 Zr 72.8(2) . .
C15 C14 H14A 125.3 . .
C13 C14 H14A 125.3 . .
Zr C14 H14A 125.3 . .
C14 C15 C16 108.3(4) . .
C14 C15 Zr 71.6(2) . .
C16 C15 Zr 74.2(2) . .
C14 C15 H15A 125.6 . .
C16 C15 H15A 125.6 . .
Zr C15 H15A 125.6 . .
C15 C16 C17 107.5(4) . .
C15 C16 Zr 74.0(2) . .
C17 C16 Zr 71.4(2) . .
C15 C16 H16A 126.0 . .
C17 C16 H16A 126.0 . .
Zr C16 H16A 126.0 . .
C13 C17 C16 108.7(4) . .
C13 C17 Zr 73.0(2) . .
C16 C17 Zr 75.9(2) . .
C13 C17 H17A 125.3 . .
C16 C17 H17A 125.3 . .
Zr C17 H17A 125.3 . .
Si1 C18 H18A 109.5 . .
Si1 C18 H18B 109.5 . .
H18A C18 H18B 109.5 . .
Si1 C18 H18C 109.5 . .
H18A C18 H18C 109.5 . .
H18B C18 H18C 109.5 . .
Si1 C19 H19A 109.5 . .
Si1 C19 H19B 109.5 . .
H19A C19 H19B 109.5 . .
Si1 C19 H19C 109.5 . .
H19A C19 H19C 109.5 . .
H19B C19 H19C 109.5 . .
Si1 C20 H20A 109.5 . .
Si1 C20 H20B 109.5 . .
H20A C20 H20B 109.5 . .
Si1 C20 H20C 109.5 . .
H20A C20 H20C 109.5 . .
H20B C20 H20C 109.5 . .
C26 C21 C22 118.5(4) . .
C26 C21 C2 118.8(4) . .
C22 C21 C2 122.7(4) . .
C23 C22 C21 120.0(5) . .
C23 C22 H22A 120.0 . .
C21 C22 H22A 120.0 . .
C22 C23 C24 120.4(5) . .
C22 C23 H23A 119.8 . .
C24 C23 H23A 119.8 . .
C25 C24 C23 122.5(5) . .
C25 C24 H24A 118.8 . .
C23 C24 H24A 118.8 . .
C24 C25 C26 115.9(5) . .
C24 C25 H25A 122.1 . .
C26 C25 H25A 122.1 . .
C21 C26 C25 122.6(5) . .
C21 C26 H26A 118.7 . .
C25 C26 H26A 118.7 . .
C32 C27 C28 117.7(4) . .
C32 C27 C3 123.0(4) . .
C28 C27 C3 119.2(4) . .
C29 C28 C27 121.1(4) . .
C29 C28 H28A 119.4 . .
C27 C28 H28A 119.4 . .
C28 C29 C30 120.3(5) . .
C28 C29 H29A 119.9 . .
C30 C29 H29A 119.9 . .
C31 C30 C29 119.3(5) . .
C31 C30 H30A 120.3 . .
C29 C30 H30A 120.3 . .
C30 C31 C32 121.0(5) . .
C30 C31 H31A 119.5 . .
C32 C31 H31A 119.5 . .
C31 C32 C27 120.6(5) . .
C31 C32 H32A 119.7 . .
C27 C32 H32A 119.7 . .
Si2 C33 H33A 109.5 . .
Si2 C33 H33B 109.5 . .
H33A C33 H33B 109.5 . .
Si2 C33 H33C 109.5 . .
H33A C33 H33C 109.5 . .
H33B C33 H33C 109.5 . .
Si2 C34 H34A 109.5 . .
Si2 C34 H34B 109.5 . .
H34A C34 H34B 109.5 . .
Si2 C34 H34C 109.5 . .
H34A C34 H34C 109.5 . .
H34B C34 H34C 109.5 . .
Si2 C35 H35A 109.5 . .
Si2 C35 H35B 109.5 . .
H35A C35 H35B 109.5 . .
Si2 C35 H35C 109.5 . .
H35A C35 H35C 109.5 . .
H35B C35 H35C 109.5 . .
C101 C100 C103 72.4(8) . 2_544
C101 C100 C104 125.0(10) . 2_544
C103 C100 C104 52.6(7) 2_544 2_544
C102 C101 C100 175.6(12) . .
C102 C101 C103 46.9(7) . .
C100 C101 C103 128.8(10) . .
C102 C101 C103 117.8(11) . 2_544
C100 C101 C103 57.9(7) . 2_544
C103 C101 C103 70.9(9) . 2_544
C103 C102 C101 75.4(11) . .
C103 C102 C104 59.5(10) . .
C101 C102 C104 134.9(12) . .
C102 C103 C104 75.7(12) . .
C102 C103 C101 57.7(10) . .
C104 C103 C101 133.4(13) . .
C102 C103 C100 143.5(15) . 2_544
C104 C103 C100 67.8(9) . 2_544
C101 C103 C100 158.8(12) . 2_544
C102 C103 C101 166.8(15) . 2_544
C104 C103 C101 117.5(12) . 2_544
C101 C103 C101 109.1(9) . 2_544
C100 C103 C101 49.7(7) 2_544 2_544
C102 C103 C103 117.0(17) . 2_544
C104 C103 C103 167.2(18) . 2_544
C101 C103 C103 59.3(9) . 2_544
C100 C103 C103 99.4(13) 2_544 2_544
C101 C103 C103 49.8(7) 2_544 2_544
C103 C104 C102 44.8(7) . .
C103 C104 C100 59.6(8) . 2_544
C102 C104 C100 104.4(8) . 2_544

loop_
_geom_bond_atom_site_label_1
_geom_bond_atom_site_label_2
_geom_bond_distance
_geom_bond_site_symmetry_2
Zr C4 2.221(4) .
Zr C1 2.243(4) .
Zr C5 2.463(4) .
Zr C13 2.468(4) .
Zr C9 2.478(4) .
Zr C14 2.482(4) .
Zr C17 2.485(4) .
Zr C6 2.491(4) .
Zr C8 2.531(4) .
Zr C15 2.540(4) .
Zr C16 2.543(4) .
Zr C7 2.564(4) .
Si1 C19 1.862(4) .
Si1 C18 1.868(4) .
Si1 C20 1.872(4) .
Si1 C1 1.875(4) .
Si2 C4 1.867(4) .
Si2 C35 1.870(4) .
Si2 C33 1.868(4) .
Si2 C34 1.873(4) .
C1 C2 1.348(5) .
C2 C21 1.516(6) .
C2 C3 1.538(6) .
C3 C4 1.366(6) .
C3 C27 1.507(5) .
C5 C6 1.408(5) .
C5 C9 1.413(6) .
C5 C10 1.540(6) .
C6 C7 1.408(6) .
C6 H6A 0.9800 .
C7 C8 1.386(6) .
C7 H7A 0.9800 .
C8 C9 1.407(5) .
C8 H8A 0.9800 .
C9 H9A 0.9800 .
C10 C12 1.529(6) .
C10 C13 1.537(6) .
C10 C11 1.540(5) .
C11 H11A 0.9600 .
C11 H11B 0.9600 .
C11 H11C 0.9600 .
C12 H12A 0.9600 .
C12 H12B 0.9600 .
C12 H12C 0.9600 .
C13 C17 1.395(6) .
C13 C14 1.418(5) .
C14 C15 1.392(6) .
C14 H14A 0.9800 .
C15 C16 1.394(6) .
C15 H15A 0.9800 .
C16 C17 1.416(5) .
C16 H16A 0.9800 .
C17 H17A 0.9800 .
C18 H18A 0.9600 .
C18 H18B 0.9600 .
C18 H18C 0.9600 .
C19 H19A 0.9600 .
C19 H19B 0.9600 .
C19 H19C 0.9600 .
C20 H20A 0.9600 .
C20 H20B 0.9600 .
C20 H20C 0.9600 .
C21 C26 1.375(5) .
C21 C22 1.393(6) .
C22 C23 1.363(6) .
C22 H22A 0.9300 .
C23 C24 1.376(6) .
C23 H23A 0.9300 .
C24 C25 1.373(6) .
C24 H24A 0.9300 .
C25 C26 1.415(6) .
C25 H25A 0.9300 .
C26 H26A 0.9300 .
C27 C32 1.380(5) .
C27 C28 1.399(5) .
C28 C29 1.373(6) .
C28 H28A 0.9300 .
C29 C30 1.372(6) .
C29 H29A 0.9300 .
C30 C31 1.370(6) .
C30 H30A 0.9300 .
C31 C32 1.379(6) .
C31 H31A 0.9300 .
C32 H32A 0.9300 .
C33 H33A 0.9600 .
C33 H33B 0.9600 .
C33 H33C 0.9600 .
C34 H34A 0.9600 .
C34 H34B 0.9600 .
C34 H34C 0.9600 .
C35 H35A 0.9600 .
C35 H35B 0.9600 .
C35 H35C 0.9600 .
C100 C101 1.272(11) .
C100 C103 1.414(16) 2_544
C100 C104 1.518(12) 2_544
C101 C102 1.233(13) .
C101 C103 1.412(14) .
C101 C103 1.591(13) 2_544
C102 C103 1.065(15) .
C102 C104 1.465(14) .
C103 C104 1.302(13) .
C103 C100 1.414(16) 2_544
C103 C101 1.591(13) 2_544
C103 C103 1.75(2) 2_544
C104 C100 1.518(12) 2_544

loop_
_geom_torsion_atom_site_label_1
_geom_torsion_atom_site_label_2
_geom_torsion_atom_site_label_3
_geom_torsion_atom_site_label_4
_geom_torsion
_geom_torsion_site_symmetry_1
_geom_torsion_site_symmetry_4
C19 Si1 C1 C2 -27.0(4) . .
C18 Si1 C1 C2 -145.1(4) . .
C20 Si1 C1 C2 96.8(4) . .
C19 Si1 C1 Zr 158.3(3) . .
C18 Si1 C1 Zr 40.2(3) . .
C20 Si1 C1 Zr -77.9(3) . .
C4 Zr C1 C2 1.9(3) . .
C5 Zr C1 C2 142.8(3) . .
C13 Zr C1 C2 -142.4(3) . .
C9 Zr C1 C2 137.8(3) . .
C14 Zr C1 C2 -98.8(3) . .
C17 Zr C1 C2 -138.0(3) . .
C6 Zr C1 C2 98.4(3) . .
C8 Zr C1 C2 106.6(3) . .
C15 Zr C1 C2 -84.6(3) . .
C16 Zr C1 C2 -106.9(3) . .
C7 Zr C1 C2 84.2(3) . .
C4 Zr C1 Si1 177.5(3) . .
C5 Zr C1 Si1 -41.6(3) . .
C13 Zr C1 Si1 33.2(3) . .
C9 Zr C1 Si1 -46.6(3) . .
C14 Zr C1 Si1 76.7(3) . .
C17 Zr C1 Si1 37.6(3) . .
C6 Zr C1 Si1 -86.0(3) . .
C8 Zr C1 Si1 -77.8(3) . .
C15 Zr C1 Si1 90.9(3) . .
C16 Zr C1 Si1 68.6(3) . .
C7 Zr C1 Si1 -100.2(3) . .
Si1 C1 C2 C21 -4.4(6) . .
Zr C1 C2 C21 171.7(3) . .
Si1 C1 C2 C3 177.8(3) . .
Zr C1 C2 C3 -6.1(5) . .
Si1 C1 C2 Zr -176.1(4) . .
C4 Zr C2 C1 -177.8(3) . .
C5 Zr C2 C1 -62.1(4) . .
C13 Zr C2 C1 61.0(4) . .
C9 Zr C2 C1 -48.1(3) . .
C14 Zr C2 C1 110.8(3) . .
C17 Zr C2 C1 47.5(3) . .
C6 Zr C2 C1 -112.7(3) . .
C8 Zr C2 C1 -73.5(3) . .
C15 Zr C2 C1 103.0(3) . .
C16 Zr C2 C1 72.3(3) . .
C7 Zr C2 C1 -104.1(3) . .
C4 Zr C2 C21 137.0(17) . .
C1 Zr C2 C21 -45.2(16) . .
C5 Zr C2 C21 -107.3(16) . .
C13 Zr C2 C21 15.8(17) . .
C9 Zr C2 C21 -93.3(16) . .
C14 Zr C2 C21 65.6(17) . .
C17 Zr C2 C21 2.3(17) . .
C6 Zr C2 C21 -157.9(16) . .
C8 Zr C2 C21 -118.7(16) . .
C15 Zr C2 C21 57.8(16) . .
C16 Zr C2 C21 27.2(16) . .
C7 Zr C2 C21 -149.3(16) . .
C4 Zr C2 C3 -2.9(2) . .
C1 Zr C2 C3 174.8(4) . .
C5 Zr C2 C3 112.7(3) . .
C13 Zr C2 C3 -124.1(3) . .
C9 Zr C2 C3 126.8(2) . .
C14 Zr C2 C3 -74.3(3) . .
C17 Zr C2 C3 -137.7(2) . .
C6 Zr C2 C3 62.1(3) . .
C8 Zr C2 C3 101.4(2) . .
C15 Zr C2 C3 -82.2(2) . .
C16 Zr C2 C3 -112.8(2) . .
C7 Zr C2 C3 70.8(2) . .
C1 C2 C3 C4 10.1(7) . .
C21 C2 C3 C4 -167.8(4) . .
Zr C2 C3 C4 5.1(4) . .
C1 C2 C3 C27 -167.7(4) . .
C21 C2 C3 C27 14.4(5) . .
Zr C2 C3 C27 -172.7(3) . .
C1 C2 C3 Zr 5.0(4) . .
C21 C2 C3 Zr -172.9(3) . .
C1 Zr C3 C4 -177.5(3) . .
C5 Zr C3 C4 66.3(4) . .
C13 Zr C3 C4 -63.9(4) . .
C9 Zr C3 C4 112.6(3) . .
C14 Zr C3 C4 -47.1(3) . .
C17 Zr C3 C4 -114.2(3) . .
C6 Zr C3 C4 48.9(3) . .
C8 Zr C3 C4 102.7(3) . .
C15 Zr C3 C4 -71.4(3) . .
C16 Zr C3 C4 -102.9(3) . .
C7 Zr C3 C4 71.9(3) . .
C4 Zr C3 C27 -43.0(15) . .
C1 Zr C3 C27 139.5(16) . .
C5 Zr C3 C27 23.3(17) . .
C13 Zr C3 C27 -106.9(15) . .
C9 Zr C3 C27 69.6(16) . .
C14 Zr C3 C27 -90.2(16) . .
C17 Zr C3 C27 -157.2(15) . .
C6 Zr C3 C27 5.9(16) . .
C8 Zr C3 C27 59.7(16) . .
C15 Zr C3 C27 -114.5(16) . .
C16 Zr C3 C27 -145.9(15) . .
C7 Zr C3 C27 28.9(16) . .
C4 Zr C3 C2 174.7(4) . .
C1 Zr C3 C2 -2.8(2) . .
C5 Zr C3 C2 -119.0(3) . .
C13 Zr C3 C2 110.8(3) . .
C9 Zr C3 C2 -72.7(3) . .
C14 Zr C3 C2 127.6(2) . .
C17 Zr C3 C2 60.5(3) . .
C6 Zr C3 C2 -136.4(2) . .
C8 Zr C3 C2 -82.6(2) . .
C15 Zr C3 C2 103.3(2) . .
C16 Zr C3 C2 71.8(2) . .
C7 Zr C3 C2 -113.4(2) . .
C27 C3 C4 Si2 -2.1(6) . .
C2 C3 C4 Si2 -179.7(3) . .
Zr C3 C4 Si2 -173.4(4) . .
C27 C3 C4 Zr 171.4(3) . .
C2 C3 C4 Zr -6.3(5) . .
C35 Si2 C4 C3 91.6(4) . .
C33 Si2 C4 C3 -151.7(4) . .
C34 Si2 C4 C3 -32.4(5) . .
C35 Si2 C4 Zr -79.3(3) . .
C33 Si2 C4 Zr 37.4(3) . .
C34 Si2 C4 Zr 156.7(3) . .
C1 Zr C4 C3 2.2(3) . .
C5 Zr C4 C3 -139.2(3) . .
C13 Zr C4 C3 144.1(3) . .
C9 Zr C4 C3 -95.1(3) . .
C14 Zr C4 C3 139.7(3) . .
C17 Zr C4 C3 98.2(3) . .
C6 Zr C4 C3 -136.8(3) . .
C8 Zr C4 C3 -83.6(3) . .
C15 Zr C4 C3 109.5(3) . .
C16 Zr C4 C3 85.7(3) . .
C7 Zr C4 C3 -106.8(3) . .
C1 Zr C4 Si2 174.6(3) . .
C5 Zr C4 Si2 33.3(4) . .
C13 Zr C4 Si2 -43.5(4) . .
C9 Zr C4 Si2 77.3(4) . .
C14 Zr C4 Si2 -47.8(3) . .
C17 Zr C4 Si2 -89.3(3) . .
C6 Zr C4 Si2 35.6(3) . .
C8 Zr C4 Si2 88.9(3) . .
C15 Zr C4 Si2 -78.0(3) . .
C16 Zr C4 Si2 -101.8(3) . .
C7 Zr C4 Si2 65.7(3) . .
C4 Zr C5 C6 4.3(3) . .
C1 Zr C5 C6 -122.4(3) . .
C13 Zr C5 C6 123.7(3) . .
C9 Zr C5 C6 -113.3(4) . .
C14 Zr C5 C6 95.3(3) . .
C17 Zr C5 C6 150.6(3) . .
C8 Zr C5 C6 -75.9(3) . .
C15 Zr C5 C6 105.5(3) . .
C16 Zr C5 C6 139.2(3) . .
C7 Zr C5 C6 -36.7(2) . .
C4 Zr C5 C9 117.6(3) . .
C1 Zr C5 C9 -9.1(3) . .
C13 Zr C5 C9 -123.0(3) . .
C14 Zr C5 C9 -151.4(3) . .
C17 Zr C5 C9 -96.1(3) . .
C6 Zr C5 C9 113.3(4) . .
C8 Zr C5 C9 37.5(2) . .
C15 Zr C5 C9 -141.2(3) . .
C16 Zr C5 C9 -107.5(3) . .
C7 Zr C5 C9 76.7(3) . .
C4 Zr C5 C10 -119.7(3) . .
C1 Zr C5 C10 113.6(3) . .
C13 Zr C5 C10 -0.3(3) . .
C9 Zr C5 C10 122.7(4) . .
C14 Zr C5 C10 -28.7(3) . .
C17 Zr C5 C10 26.6(3) . .
C6 Zr C5 C10 -124.0(4) . .
C8 Zr C5 C10 160.1(4) . .
C15 Zr C5 C10 -18.5(3) . .
C16 Zr C5 C10 15.2(3) . .
C7 Zr C5 C10 -160.7(4) . .
C9 C5 C6 C7 1.4(5) . .
C10 C5 C6 C7 161.8(4) . .
Zr C5 C6 C7 68.7(3) . .
C9 C5 C6 Zr -67.4(3) . .
C10 C5 C6 Zr 93.1(4) . .
C4 Zr C6 C5 -176.6(3) . .
C1 Zr C6 C5 89.3(3) . .
C13 Zr C6 C5 -45.5(3) . .
C9 Zr C6 C5 38.3(2) . .
C14 Zr C6 C5 -79.0(3) . .
C17 Zr C6 C5 -30.3(3) . .
C8 Zr C6 C5 79.0(3) . .
C15 Zr C6 C5 -87.6(3) . .
C16 Zr C6 C5 -55.9(3) . .
C7 Zr C6 C5 115.0(4) . .
C4 Zr C6 C7 68.3(3) . .
C1 Zr C6 C7 -25.8(4) . .
C5 Zr C6 C7 -115.0(4) . .
C13 Zr C6 C7 -160.6(3) . .
C9 Zr C6 C7 -76.8(3) . .
C14 Zr C6 C7 165.9(3) . .
C17 Zr C6 C7 -145.3(3) . .
C8 Zr C6 C7 -36.1(2) . .
C15 Zr C6 C7 157.4(3) . .
C16 Zr C6 C7 -170.9(2) . .
C5 C6 C7 C8 -1.5(5) . .
Zr C6 C7 C8 64.4(3) . .
C5 C6 C7 Zr -65.9(3) . .
C4 Zr C7 C8 133.1(3) . .
C1 Zr C7 C8 46.7(3) . .
C5 Zr C7 C8 -78.2(3) . .
C13 Zr C7 C8 -95.6(3) . .
C9 Zr C7 C8 -36.8(3) . .
C14 Zr C7 C8 -131.0(3) . .
C17 Zr C7 C8 -68.5(3) . .
C6 Zr C7 C8 -115.7(4) . .
C15 Zr C7 C8 -150.9(3) . .
C16 Zr C7 C8 -91.9(6) . .
C4 Zr C7 C6 -111.2(3) . .
C1 Zr C7 C6 162.4(3) . .
C5 Zr C7 C6 37.5(2) . .
C13 Zr C7 C6 20.2(3) . .
C9 Zr C7 C6 78.9(3) . .
C14 Zr C7 C6 -15.3(3) . .
C17 Zr C7 C6 47.2(3) . .
C8 Zr C7 C6 115.7(4) . .
C15 Zr C7 C6 -35.2(4) . .
C16 Zr C7 C6 23.9(7) . .
C6 C7 C8 C9 1.1(5) . .
Zr C7 C8 C9 64.2(3) . .
C6 C7 C8 Zr -63.1(3) . .
C4 Zr C8 C7 -48.5(3) . .
C1 Zr C8 C7 -136.3(3) . .
C5 Zr C8 C7 78.2(3) . .
C13 Zr C8 C7 95.5(3) . .
C9 Zr C8 C7 116.4(4) . .
C14 Zr C8 C7 66.7(3) . .
C17 Zr C8 C7 130.3(3) . .
C6 Zr C8 C7 36.9(3) . .
C15 Zr C8 C7 82.5(6) . .
C16 Zr C8 C7 149.5(3) . .
C4 Zr C8 C9 -164.9(3) . .
C1 Zr C8 C9 107.3(3) . .
C5 Zr C8 C9 -38.2(3) . .
C13 Zr C8 C9 -20.9(3) . .
C14 Zr C8 C9 -49.7(4) . .
C17 Zr C8 C9 13.9(3) . .
C6 Zr C8 C9 -79.5(3) . .
C15 Zr C8 C9 -33.9(7) . .
C16 Zr C8 C9 33.1(4) . .
C7 Zr C8 C9 -116.4(4) . .
C7 C8 C9 C5 -0.3(5) . .
Zr C8 C9 C5 66.5(3) . .
C7 C8 C9 Zr -66.7(3) . .
C6 C5 C9 C8 -0.7(5) . .
C10 C5 C9 C8 -161.4(4) . .
Zr C5 C9 C8 -68.4(3) . .
C6 C5 C9 Zr 67.8(3) . .
C10 C5 C9 Zr -93.0(4) . .
C4 Zr C9 C8 21.1(4) . .
C1 Zr C9 C8 -73.3(3) . .
C5 Zr C9 C8 113.8(4) . .
C13 Zr C9 C8 159.9(3) . .
C14 Zr C9 C8 143.2(3) . .
C17 Zr C9 C8 -167.5(3) . .
C6 Zr C9 C8 75.8(3) . .
C15 Zr C9 C8 167.0(3) . .
C16 Zr C9 C8 -159.7(3) . .
C7 Zr C9 C8 35.6(3) . .
C4 Zr C9 C5 -92.7(3) . .
C1 Zr C9 C5 172.9(3) . .
C13 Zr C9 C5 46.0(3) . .
C14 Zr C9 C5 29.4(3) . .
C17 Zr C9 C5 78.7(3) . .
C6 Zr C9 C5 -38.0(2) . .
C8 Zr C9 C5 -113.8(4) . .
C15 Zr C9 C5 53.2(3) . .
C16 Zr C9 C5 86.4(3) . .
C7 Zr C9 C5 -78.2(3) . .
C6 C5 C10 C12 40.4(6) . .
C9 C5 C10 C12 -162.3(4) . .
Zr C5 C10 C12 119.5(3) . .
C6 C5 C10 C13 -78.6(5) . .
C9 C5 C10 C13 78.6(5) . .
Zr C5 C10 C13 0.4(4) . .
C6 C5 C10 C11 163.5(4) . .
C9 C5 C10 C11 -39.3(6) . .
Zr C5 C10 C11 -117.5(3) . .
C12 C10 C13 C17 162.8(4) . .
C5 C10 C13 C17 -79.1(5) . .
C11 C10 C13 C17 38.7(6) . .
C12 C10 C13 C14 -40.4(6) . .
C5 C10 C13 C14 77.7(5) . .
C11 C10 C13 C14 -164.5(4) . .
C12 C10 C13 Zr -118.5(3) . .
C5 C10 C13 Zr -0.4(4) . .
C11 C10 C13 Zr 117.5(3) . .
C4 Zr C13 C17 -121.0(3) . .
C1 Zr C13 C17 8.2(3) . .
C5 Zr C13 C17 124.8(3) . .
C9 Zr C13 C17 96.8(3) . .
C14 Zr C13 C17 -113.2(4) . .
C6 Zr C13 C17 152.4(3) . .
C8 Zr C13 C17 108.1(3) . .
C15 Zr C13 C17 -76.6(3) . .
C16 Zr C13 C17 -37.1(2) . .
C7 Zr C13 C17 141.6(2) . .
C4 Zr C13 C14 -7.8(3) . .
C1 Zr C13 C14 121.4(3) . .
C5 Zr C13 C14 -122.0(3) . .
C9 Zr C13 C14 -150.0(3) . .
C17 Zr C13 C14 113.2(4) . .
C6 Zr C13 C14 -94.4(3) . .
C8 Zr C13 C14 -138.7(3) . .
C15 Zr C13 C14 36.5(2) . .
C16 Zr C13 C14 76.0(3) . .
C7 Zr C13 C14 -105.3(3) . .
C4 Zr C13 C10 114.5(3) . .
C1 Zr C13 C10 -116.3(3) . .
C5 Zr C13 C10 0.3(3) . .
C9 Zr C13 C10 -27.7(3) . .
C14 Zr C13 C10 122.3(4) . .
C17 Zr C13 C10 -124.5(4) . .
C6 Zr C13 C10 27.9(3) . .
C8 Zr C13 C10 -16.4(3) . .
C15 Zr C13 C10 158.8(3) . .
C16 Zr C13 C10 -161.6(3) . .
C7 Zr C13 C10 17.0(3) . .
C17 C13 C14 C15 -0.9(5) . .
C10 C13 C14 C15 -161.4(4) . .
Zr C13 C14 C15 -68.5(3) . .
C17 C13 C14 Zr 67.6(3) . .
C10 C13 C14 Zr -92.9(4) . .
C4 Zr C14 C15 -71.0(3) . .
C1 Zr C14 C15 26.1(4) . .
C5 Zr C14 C15 161.6(3) . .
C13 Zr C14 C15 114.9(4) . .
C9 Zr C14 C15 145.7(3) . .
C17 Zr C14 C15 77.0(3) . .
C6 Zr C14 C15 -165.2(3) . .
C8 Zr C14 C15 171.2(3) . .
C16 Zr C14 C15 36.2(2) . .
C7 Zr C14 C15 -157.0(3) . .
C4 Zr C14 C13 174.1(3) . .
C1 Zr C14 C13 -88.8(3) . .
C5 Zr C14 C13 46.8(3) . .
C9 Zr C14 C13 30.8(3) . .
C17 Zr C14 C13 -37.8(2) . .
C6 Zr C14 C13 79.9(3) . .
C8 Zr C14 C13 56.3(3) . .
C15 Zr C14 C13 -114.9(4) . .
C16 Zr C14 C13 -78.7(3) . .
C7 Zr C14 C13 88.1(3) . .
C13 C14 C15 C16 0.6(5) . .
Zr C14 C15 C16 -65.6(3) . .
C13 C14 C15 Zr 66.2(3) . .
C4 Zr C15 C14 110.4(3) . .
C1 Zr C15 C14 -161.8(3) . .
C5 Zr C15 C14 -19.0(3) . .
C13 Zr C15 C14 -37.9(2) . .
C9 Zr C15 C14 -46.5(3) . .
C17 Zr C15 C14 -78.7(3) . .
C6 Zr C15 C14 16.1(3) . .
C8 Zr C15 C14 -22.6(7) . .
C16 Zr C15 C14 -116.0(4) . .
C7 Zr C15 C14 35.8(4) . .
C4 Zr C15 C16 -133.6(3) . .
C1 Zr C15 C16 -45.7(3) . .
C5 Zr C15 C16 97.1(3) . .
C13 Zr C15 C16 78.2(3) . .
C9 Zr C15 C16 69.5(3) . .
C14 Zr C15 C16 116.0(4) . .
C17 Zr C15 C16 37.4(2) . .
C6 Zr C15 C16 132.1(3) . .
C8 Zr C15 C16 93.4(6) . .
C7 Zr C15 C16 151.8(3) . .
C14 C15 C16 C17 -0.1(5) . .
Zr C15 C16 C17 -64.0(3) . .
C14 C15 C16 Zr 63.9(3) . .
C4 Zr C16 C15 49.8(3) . .
C1 Zr C16 C15 136.6(3) . .
C5 Zr C16 C15 -94.2(3) . .
C13 Zr C16 C15 -78.1(3) . .
C9 Zr C16 C15 -129.6(3) . .
C14 Zr C16 C15 -36.6(2) . .
C17 Zr C16 C15 -115.3(4) . .
C6 Zr C16 C15 -65.6(3) . .
C8 Zr C16 C15 -148.6(3) . .
C7 Zr C16 C15 -82.4(6) . .
C4 Zr C16 C17 165.0(3) . .
C1 Zr C16 C17 -108.1(3) . .
C5 Zr C16 C17 21.1(3) . .
C13 Zr C16 C17 37.1(3) . .
C9 Zr C16 C17 -14.3(3) . .
C14 Zr C16 C17 78.7(3) . .
C6 Zr C16 C17 49.7(3) . .
C8 Zr C16 C17 -33.3(4) . .
C15 Zr C16 C17 115.3(4) . .
C7 Zr C16 C17 32.8(7) . .
C14 C13 C17 C16 0.8(5) . .
C10 C13 C17 C16 160.8(4) . .
Zr C13 C17 C16 68.1(3) . .
C14 C13 C17 Zr -67.3(3) . .
C10 C13 C17 Zr 92.7(4) . .
C15 C16 C17 C13 -0.5(5) . .
Zr C16 C17 C13 -66.2(3) . .
C15 C16 C17 Zr 65.7(3) . .
C4 Zr C17 C13 92.7(3) . .
C1 Zr C17 C13 -173.4(3) . .
C5 Zr C17 C13 -44.7(3) . .
C9 Zr C17 C13 -78.0(3) . .
C14 Zr C17 C13 38.5(2) . .
C6 Zr C17 C13 -28.4(3) . .
C8 Zr C17 C13 -85.4(3) . .
C15 Zr C17 C13 78.7(3) . .
C16 Zr C17 C13 115.0(4) . .
C7 Zr C17 C13 -52.7(3) . .
C4 Zr C17 C16 -22.2(4) . .
C1 Zr C17 C16 71.6(3) . .
C5 Zr C17 C16 -159.7(3) . .
C13 Zr C17 C16 -115.0(4) . .
C9 Zr C17 C16 167.1(3) . .
C14 Zr C17 C16 -76.4(3) . .
C6 Zr C17 C16 -143.4(3) . .
C8 Zr C17 C16 159.6(3) . .
C15 Zr C17 C16 -36.3(3) . .
C7 Zr C17 C16 -167.7(3) . .
C1 C2 C21 C26 -74.6(5) . .
C3 C2 C21 C26 103.4(4) . .
Zr C2 C21 C26 -34.1(18) . .
C1 C2 C21 C22 105.4(5) . .
C3 C2 C21 C22 -76.5(5) . .
Zr C2 C21 C22 145.9(14) . .
C26 C21 C22 C23 0.0(7) . .
C2 C21 C22 C23 179.9(4) . .
C21 C22 C23 C24 -1.9(7) . .
C22 C23 C24 C25 0.7(8) . .
C23 C24 C25 C26 2.2(7) . .
C22 C21 C26 C25 3.2(7) . .
C2 C21 C26 C25 -176.7(4) . .
C24 C25 C26 C21 -4.2(7) . .
C4 C3 C27 C32 100.4(5) . .
C2 C3 C27 C32 -81.7(5) . .
Zr C3 C27 C32 138.5(14) . .
C4 C3 C27 C28 -77.5(5) . .
C2 C3 C27 C28 100.4(5) . .
Zr C3 C27 C28 -39.3(18) . .
C32 C27 C28 C29 -0.3(7) . .
C3 C27 C28 C29 177.7(4) . .
C27 C28 C29 C30 -0.6(7) . .
C28 C29 C30 C31 0.7(8) . .
C29 C30 C31 C32 0.1(8) . .
C30 C31 C32 C27 -1.0(7) . .
C28 C27 C32 C31 1.0(7) . .
C3 C27 C32 C31 -176.8(4) . .
C103 C100 C101 C102 13(13) 2_544 .
C104 C100 C101 C102 14(14) 2_544 .
C103 C100 C101 C103 0.4(15) 2_544 .
C104 C100 C101 C103 1.8(17) 2_544 .
C104 C100 C101 C103 1.3(8) 2_544 2_544
C100 C101 C102 C103 -13(13) . .
C103 C101 C102 C103 -1.0(16) 2_544 .
C100 C101 C102 C104 -13(14) . .
C103 C101 C102 C104 0.4(11) . .
C103 C101 C102 C104 -0.6(19) 2_544 .
C101 C102 C103 C104 179.7(9) . .
C104 C102 C103 C101 -179.7(9) . .
C101 C102 C103 C100 180(2) . 2_544
C104 C102 C103 C100 0(2) . 2_544
C101 C102 C103 C101 4(6) . 2_544
C104 C102 C103 C101 -176(6) . 2_544
C101 C102 C103 C103 0.9(14) . 2_544
C104 C102 C103 C103 -178.8(17) . 2_544
C100 C101 C103 C102 178.7(13) . .
C103 C101 C103 C102 179.1(15) 2_544 .
C102 C101 C103 C104 -0.4(12) . .
C100 C101 C103 C104 178.3(11) . .
C103 C101 C103 C104 178.7(19) 2_544 .
C102 C101 C103 C100 -180(100) . 2_544
C100 C101 C103 C100 -1(4) . 2_544
C103 C101 C103 C100 -1(3) 2_544 2_544
C102 C101 C103 C101 -179.1(15) . 2_544
C100 C101 C103 C101 -0.4(14) . 2_544
C103 C101 C103 C101 0.000(1) 2_544 2_544
C102 C101 C103 C103 -179.1(15) . 2_544
C100 C101 C103 C103 -0.4(14) . 2_544
C101 C103 C104 C102 0.4(11) . .
C100 C103 C104 C102 -179.9(13) 2_544 .
C101 C103 C104 C102 178.9(16) 2_544 .
C103 C103 C104 C102 175(7) 2_544 .
C102 C103 C104 C100 179.9(13) . 2_544
C101 C103 C104 C100 -179.8(17) . 2_544
C101 C103 C104 C100 -1.2(7) 2_544 2_544
C103 C103 C104 C100 -5(6) 2_544 2_544
C101 C102 C104 C103 -0.4(13) . .
C103 C102 C104 C100 -0.1(12) . 2_544
C101 C102 C104 C100 -0.5(17) . 2_544
